data_2312489
loop_
_publ_author_name
'Pavlovi&#x107;, Gordana'
'Lek&#x161;i&#x107;, Edislav'
'Me&#x161;trovi&#x107;, Ernest'

_publ_section_title
;
 Supramolecular synthons in hydrates and solvates of lamotrigine: a tool
 for cocrystal design.
;
_journal_coeditor_code AW5084
_journal_issue 3
_journal_name_full 'Acta crystallographica Section B, Structural science, crystal engineering and materials'
_journal_paper_doi 10.1107/S2052520624002567
_journal_volume 80
_journal_year 2024
_chemical_formula_moiety 'C9 H7 Cl2 N5, C3 H6 O'
_chemical_formula_sum 'C12 H13 Cl2 N5 O'
_chemical_formula_weight 314.17
_space_group_crystal_system triclinic
_space_group_IT_number 2
_space_group_name_Hall '-P 1'
_space_group_name_H-M_alt 'P -1'
_atom_sites_solution_hydrogens mixed
_audit_creation_method SHELXL-2014/7
_cell_angle_alpha 94.031(9)
_cell_angle_beta 100.823(9)
_cell_angle_gamma 107.105(8)
_cell_formula_units_Z 2
_cell_length_a 7.1227(6)
_cell_length_b 10.6434(10)
_cell_length_c 10.9101(13)
_cell_measurement_reflns_used 1624
_cell_measurement_temperature 296(2)
_cell_measurement_theta_max 60.9361
_cell_measurement_theta_min 4.1595
_cell_volume 769.47(14)
_computing_cell_refinement 'CrysAlis RED, Oxford Diffraction Ltd.Version 1.171.33.66'
_computing_data_collection 'CrysAlis CCD, Oxford Diffraction Ltd.Version 1.171.33.66'
_computing_data_reduction 'CrysAlis RED, Oxford Diffraction Ltd.Version 1.171.33.66'
_computing_molecular_graphics 'MERCURY 3.7. (CCDC, 2008)'
_computing_publication_material 'SHELXL-2014/7 (Sheldrick, 2014)'
_computing_structure_refinement 'SHELXL-2014/7 (Sheldrick, 2014)'
_computing_structure_solution 'SHELXS-97 (Sheldrick, 1997)'
_diffrn_ambient_temperature 296(2)
_diffrn_measured_fraction_theta_full 0.971
_diffrn_measured_fraction_theta_max 0.971
_diffrn_measurement_device_type 'Xcalibur, Sapphire3, Gemini'
_diffrn_measurement_method '\w scans'
_diffrn_radiation_type MoK\a
_diffrn_radiation_wavelength 0.71073
_diffrn_reflns_av_R_equivalents 0.0287
_diffrn_reflns_av_unetI/netI 0.0322
_diffrn_reflns_Laue_measured_fraction_full 0.971
_diffrn_reflns_Laue_measured_fraction_max 0.971
_diffrn_reflns_limit_h_max 7
_diffrn_reflns_limit_h_min -7
_diffrn_reflns_limit_k_max 12
_diffrn_reflns_limit_k_min -6
_diffrn_reflns_limit_l_max 12
_diffrn_reflns_limit_l_min -11
_diffrn_reflns_number 3812
_diffrn_reflns_point_group_measured_fraction_full 0.971
_diffrn_reflns_point_group_measured_fraction_max 0.971
_diffrn_reflns_theta_full 23.782
_diffrn_reflns_theta_max 23.782
_diffrn_reflns_theta_min 1.918
_diffrn_source 'Enhance (Cu) X-ray Source'
_exptl_absorpt_coefficient_mu 0.424
_exptl_absorpt_correction_T_max 1.00000
_exptl_absorpt_correction_T_min 0.71553
_exptl_absorpt_correction_type multi-scan
_exptl_crystal_colour colourless
_exptl_crystal_density_diffrn 1.356
_exptl_crystal_description stick
_exptl_crystal_F_000 324
_exptl_crystal_size_max 0.60
_exptl_crystal_size_mid 0.20
_exptl_crystal_size_min 0.20
_refine_diff_density_max 0.211
_refine_diff_density_min -0.239
_refine_diff_density_rms 0.038
_refine_ls_extinction_method none
_refine_ls_goodness_of_fit_ref 1.076
_refine_ls_hydrogen_treatment mixed
_refine_ls_matrix_type full
_refine_ls_number_parameters 193
_refine_ls_number_reflns 2283
_refine_ls_number_restraints 4
_refine_ls_restrained_S_all 1.075
_refine_ls_R_factor_all 0.0527
_refine_ls_R_factor_gt 0.0412
_refine_ls_shift/su_max 0.001
_refine_ls_shift/su_mean 0.000
_refine_ls_structure_factor_coef Fsqd
_refine_ls_weighting_details 'w=1/[\s^2^(Fo^2^)+(0.0689P)^2^] where P=(Fo^2^+2Fc^2^)/3'
_refine_ls_weighting_scheme calc
_refine_ls_wR_factor_gt 0.1170
_refine_ls_wR_factor_ref 0.1219
_reflns_Friedel_coverage 0.000
_reflns_number_gt 1721
_reflns_number_total 2283
_reflns_threshold_expression 'I > 2\s(I)'
_cod_data_source_file aw5084.cif
_cod_data_source_block LAM_acetone_solvate
_cod_database_code 2312489
_shelx_shelxl_version_number 2014/7
_shelx_space_group_comment
;
The symmetry employed for this shelxl refinement is uniquely defined
by the following loop, which should always be used as a source of
symmetry information in preference to the above space-group names.
They are only intended as comments.
;
_exptl_absorpt_special_details
;
CrysAlisPro, Oxford Diffraction Ltd.,
Version 1.171.33.66.
Empirical absorption correction using 
spherical harmonics,
implemented in SCALE3 ABSPACK scaling algorithm.
;

loop_
_space_group_symop_operation_xyz
'x, y, z'
'-x, -y, -z'

loop_
_atom_site_label
_atom_site_type_symbol
_atom_site_fract_x
_atom_site_fract_y
_atom_site_fract_z
_atom_site_U_iso_or_equiv
_atom_site_adp_type
_atom_site_occupancy
_atom_site_site_symmetry_order
_atom_site_calc_flag
_atom_site_refinement_flags_posn
_atom_site_refinement_flags_adp
_atom_site_refinement_flags_occupancy
_atom_site_disorder_assembly
_atom_site_disorder_group
Cl1 Cl 0.85131(10) 0.18644(9) 0.90144(7) 0.0861(3) Uani 1 1 d . . . . .
Cl2 Cl 1.26101(13) 0.21477(11) 1.08348(8) 0.1091(4) Uani 1 1 d . . . . .
O1 O 0.0098(3) -0.0938(2) 0.6908(2) 0.0947(7) Uani 1 1 d . . . . .
N1 N 0.8507(3) 0.42002(19) 0.63750(19) 0.0591(5) Uani 1 1 d . . . . .
N2 N 0.6829(3) 0.42271(19) 0.5584(2) 0.0604(6) Uani 1 1 d . . . . .
N3 N 0.3808(3) 0.3123(2) 0.4285(2) 0.0683(6) Uani 1 1 d D . . . .
H1N3 H 0.277(3) 0.2430(18) 0.399(3) 0.082 Uiso 1 1 d D U . . .
H2N3 H 0.364(4) 0.3888(15) 0.421(3) 0.082 Uiso 1 1 d D U . . .
N4 N 0.5691(3) 0.18587(18) 0.51721(18) 0.0563(5) Uani 1 1 d . . . . .
N5 N 0.7720(4) 0.0692(2) 0.5992(2) 0.0710(7) Uani 1 1 d D . . . .
H1N5 H 0.884(2) 0.064(3) 0.640(2) 0.085 Uiso 1 1 d D U . . .
H2N5 H 0.678(3) -0.0017(18) 0.561(2) 0.085 Uiso 1 1 d D U . . .
C1 C 1.0724(3) 0.3169(2) 0.7464(2) 0.0511(6) Uani 1 1 d . . . . .
C2 C 1.0759(3) 0.2648(2) 0.8603(2) 0.0558(6) Uani 1 1 d . . . . .
C3 C 1.2562(4) 0.2790(3) 0.9427(2) 0.0641(7) Uani 1 1 d . . . . .
C4 C 1.4353(4) 0.3467(3) 0.9136(3) 0.0732(8) Uani 1 1 d . . . . .
H4 H 1.5566 0.3558 0.9687 0.088 Uiso 1 1 calc R U . . .
C5 C 1.4348(4) 0.4009(3) 0.8031(3) 0.0771(8) Uani 1 1 d . . . . .
H5 H 1.5558 0.4475 0.7837 0.092 Uiso 1 1 calc R U . . .
C6 C 1.2550(4) 0.3861(3) 0.7207(3) 0.0657(7) Uani 1 1 d . . . . .
H6 H 1.2564 0.4236 0.6462 0.079 Uiso 1 1 calc R U . . .
C7 C 0.8813(3) 0.3068(2) 0.6574(2) 0.0499(6) Uani 1 1 d . . . . .
C8 C 0.5477(4) 0.3065(2) 0.5045(2) 0.0538(6) Uani 1 1 d . . . . .
C9 C 0.7403(3) 0.1853(2) 0.5915(2) 0.0528(6) Uani 1 1 d . . . . .
C10 C 0.1575(4) -0.1214(3) 0.7326(3) 0.0655(7) Uani 1 1 d . . . . .
C11 C 0.3514(5) -0.0167(3) 0.7858(4) 0.1119(13) Uani 1 1 d . . . . .
H11A H 0.4530 -0.0569 0.8148 0.168 Uiso 1 1 calc R U . . .
H11B H 0.3902 0.0370 0.7221 0.168 Uiso 1 1 calc R U . . .
H11C H 0.3369 0.0378 0.8551 0.168 Uiso 1 1 calc R U . . .
C12 C 0.1536(5) -0.2606(3) 0.7360(3) 0.0906(10) Uani 1 1 d . . . . .
H12A H 0.2859 -0.2629 0.7727 0.136 Uiso 1 1 calc R U . . .
H12B H 0.0611 -0.3024 0.7857 0.136 Uiso 1 1 calc R U . . .
H12C H 0.1113 -0.3069 0.6519 0.136 Uiso 1 1 calc R U . . .

loop_
_atom_site_aniso_label
_atom_site_aniso_U_11
_atom_site_aniso_U_22
_atom_site_aniso_U_33
_atom_site_aniso_U_23
_atom_site_aniso_U_13
_atom_site_aniso_U_12
Cl1 0.0561(4) 0.1130(7) 0.0789(5) 0.0352(4) 0.0108(3) 0.0085(4)
Cl2 0.0927(6) 0.1551(9) 0.0780(6) 0.0464(6) -0.0038(4) 0.0438(6)
O1 0.0683(13) 0.0759(14) 0.1295(18) 0.0235(12) -0.0135(12) 0.0265(11)
N1 0.0577(12) 0.0458(12) 0.0673(13) 0.0079(10) -0.0005(10) 0.0152(9)
N2 0.0569(12) 0.0445(12) 0.0712(13) 0.0075(10) -0.0076(10) 0.0162(10)
N3 0.0669(14) 0.0488(13) 0.0784(15) 0.0059(12) -0.0158(12) 0.0221(11)
N4 0.0599(12) 0.0429(12) 0.0583(12) 0.0045(9) -0.0083(10) 0.0183(9)
N5 0.0670(14) 0.0463(13) 0.0867(17) 0.0002(11) -0.0188(12) 0.0225(11)
C1 0.0486(13) 0.0436(13) 0.0566(14) 0.0031(11) 0.0031(11) 0.0137(11)
C2 0.0479(13) 0.0536(14) 0.0617(15) 0.0052(12) 0.0054(11) 0.0146(11)
C3 0.0582(16) 0.0732(17) 0.0585(15) 0.0070(13) -0.0012(12) 0.0260(14)
C4 0.0491(16) 0.085(2) 0.0778(19) -0.0034(16) -0.0031(13) 0.0238(14)
C5 0.0479(15) 0.089(2) 0.084(2) 0.0040(17) 0.0131(14) 0.0085(14)
C6 0.0576(16) 0.0684(17) 0.0654(16) 0.0082(13) 0.0117(13) 0.0124(13)
C7 0.0506(13) 0.0423(13) 0.0537(13) 0.0072(10) 0.0033(10) 0.0146(10)
C8 0.0585(14) 0.0464(14) 0.0539(14) 0.0077(11) 0.0002(11) 0.0198(11)
C9 0.0557(14) 0.0426(14) 0.0565(14) 0.0057(11) -0.0008(11) 0.0184(11)
C10 0.0550(15) 0.0621(17) 0.0739(17) 0.0081(14) 0.0036(13) 0.0169(13)
C11 0.067(2) 0.078(2) 0.166(4) -0.008(2) 0.004(2) 0.0043(17)
C12 0.083(2) 0.070(2) 0.117(3) 0.0152(18) 0.0091(19) 0.0308(17)

loop_
_atom_type_symbol
_atom_type_description
_atom_type_scat_dispersion_real
_atom_type_scat_dispersion_imag
_atom_type_scat_source
C C 0.0033 0.0016 'International Tables Vol C Tables 4.2.6.8 and 6.1.1.4'
H H 0.0000 0.0000 'International Tables Vol C Tables 4.2.6.8 and 6.1.1.4'
Cl Cl 0.1484 0.1585 'International Tables Vol C Tables 4.2.6.8 and 6.1.1.4'
N N 0.0061 0.0033 'International Tables Vol C Tables 4.2.6.8 and 6.1.1.4'
O O 0.0106 0.0060 'International Tables Vol C Tables 4.2.6.8 and 6.1.1.4'

loop_
_geom_angle_atom_site_label_1
_geom_angle_atom_site_label_2
_geom_angle_atom_site_label_3
_geom_angle
_geom_angle_site_symmetry_1
_geom_angle_site_symmetry_3
_geom_angle_publ_flag
C7 N1 N2 120.55(19) . . ?
C8 N2 N1 117.65(18) . . ?
C8 N3 H1N3 122.8(19) . . ?
C8 N3 H2N3 118.8(19) . . ?
H1N3 N3 H2N3 117(3) . . ?
C9 N4 C8 115.83(19) . . ?
C9 N5 H1N5 121(2) . . ?
C9 N5 H2N5 119(2) . . ?
H1N5 N5 H2N5 120(3) . . ?
C6 C1 C2 117.7(2) . . ?
C6 C1 C7 119.9(2) . . ?
C2 C1 C7 122.3(2) . . ?
C3 C2 C1 120.9(2) . . ?
C3 C2 Cl1 119.6(2) . . ?
C1 C2 Cl1 119.45(17) . . ?
C4 C3 C2 120.0(2) . . ?
C4 C3 Cl2 118.95(19) . . ?
C2 C3 Cl2 121.0(2) . . ?
C5 C4 C3 119.9(2) . . ?
C5 C4 H4 120.0 . . ?
C3 C4 H4 120.0 . . ?
C4 C5 C6 120.0(3) . . ?
C4 C5 H5 120.0 . . ?
C6 C5 H5 120.0 . . ?
C5 C6 C1 121.4(3) . . ?
C5 C6 H6 119.3 . . ?
C1 C6 H6 119.3 . . ?
N1 C7 C9 120.14(19) . . ?
N1 C7 C1 115.5(2) . . ?
C9 C7 C1 124.34(19) . . ?
N3 C8 N2 116.3(2) . . ?
N3 C8 N4 118.0(2) . . ?
N2 C8 N4 125.7(2) . . ?
N5 C9 N4 117.3(2) . . ?
N5 C9 C7 122.8(2) . . ?
N4 C9 C7 119.93(19) . . ?
O1 C10 C12 121.6(3) . . ?
O1 C10 C11 121.0(3) . . ?
C12 C10 C11 117.4(3) . . ?
C10 C11 H11A 109.5 . . ?
C10 C11 H11B 109.5 . . ?
H11A C11 H11B 109.5 . . ?
C10 C11 H11C 109.5 . . ?
H11A C11 H11C 109.5 . . ?
H11B C11 H11C 109.5 . . ?
C10 C12 H12A 109.5 . . ?
C10 C12 H12B 109.5 . . ?
H12A C12 H12B 109.5 . . ?
C10 C12 H12C 109.5 . . ?
H12A C12 H12C 109.5 . . ?
H12B C12 H12C 109.5 . . ?

loop_
_geom_bond_atom_site_label_1
_geom_bond_atom_site_label_2
_geom_bond_distance
_geom_bond_site_symmetry_2
_geom_bond_publ_flag
Cl1 C2 1.730(2) . ?
Cl2 C3 1.723(3) . ?
O1 C10 1.193(3) . ?
N1 C7 1.312(3) . ?
N1 N2 1.346(3) . ?
N2 C8 1.337(3) . ?
N3 C8 1.336(3) . ?
N3 H1N3 0.865(10) . ?
N3 H2N3 0.864(10) . ?
N4 C9 1.333(3) . ?
N4 C8 1.350(3) . ?
N5 C9 1.326(3) . ?
N5 H1N5 0.859(10) . ?
N5 H2N5 0.862(10) . ?
C1 C6 1.384(3) . ?
C1 C2 1.395(3) . ?
C1 C7 1.486(3) . ?
C2 C3 1.383(3) . ?
C3 C4 1.375(4) . ?
C4 C5 1.373(4) . ?
C4 H4 0.9300 . ?
C5 C6 1.379(4) . ?
C5 H5 0.9300 . ?
C6 H6 0.9300 . ?
C7 C9 1.425(3) . ?
C10 C12 1.476(4) . ?
C10 C11 1.480(4) . ?
C11 H11A 0.9600 . ?
C11 H11B 0.9600 . ?
C11 H11C 0.9600 . ?
C12 H12A 0.9600 . ?
C12 H12B 0.9600 . ?
C12 H12C 0.9600 . ?

loop_
_geom_torsion_atom_site_label_1
_geom_torsion_atom_site_label_2
_geom_torsion_atom_site_label_3
_geom_torsion_atom_site_label_4
_geom_torsion
_geom_torsion_site_symmetry_1
_geom_torsion_site_symmetry_2
_geom_torsion_site_symmetry_3
_geom_torsion_site_symmetry_4
_geom_torsion_publ_flag
C7 N1 N2 C8 1.9(3) . . . . ?
C6 C1 C2 C3 -1.8(3) . . . . ?
C7 C1 C2 C3 -178.2(2) . . . . ?
C6 C1 C2 Cl1 175.96(18) . . . . ?
C7 C1 C2 Cl1 -0.5(3) . . . . ?
C1 C2 C3 C4 0.9(4) . . . . ?
Cl1 C2 C3 C4 -176.9(2) . . . . ?
C1 C2 C3 Cl2 179.97(18) . . . . ?
Cl1 C2 C3 Cl2 2.2(3) . . . . ?
C2 C3 C4 C5 0.4(4) . . . . ?
Cl2 C3 C4 C5 -178.7(2) . . . . ?
C3 C4 C5 C6 -0.7(4) . . . . ?
C4 C5 C6 C1 -0.2(4) . . . . ?
C2 C1 C6 C5 1.5(4) . . . . ?
C7 C1 C6 C5 178.0(2) . . . . ?
N2 N1 C7 C9 2.4(4) . . . . ?
N2 N1 C7 C1 179.9(2) . . . . ?
C6 C1 C7 N1 -59.6(3) . . . . ?
C2 C1 C7 N1 116.8(3) . . . . ?
C6 C1 C7 C9 117.7(3) . . . . ?
C2 C1 C7 C9 -65.9(3) . . . . ?
N1 N2 C8 N3 178.7(2) . . . . ?
N1 N2 C8 N4 -3.6(4) . . . . ?
C9 N4 C8 N3 178.4(2) . . . . ?
C9 N4 C8 N2 0.7(4) . . . . ?
C8 N4 C9 N5 -175.6(2) . . . . ?
C8 N4 C9 C7 3.7(3) . . . . ?
N1 C7 C9 N5 173.8(2) . . . . ?
C1 C7 C9 N5 -3.4(4) . . . . ?
N1 C7 C9 N4 -5.4(4) . . . . ?
C1 C7 C9 N4 177.4(2) . . . . ?
